data_1518142
loop_
_publ_author_name
'Maeno, Mayaka'
'Tokunaga, Etsuko'
'Yamamoto, Takeshi'
'Suzuki, Toshiya'
'Ogino, Yoshiyuki'
'Ito, Emi'
'Shiro, Motoo'
'Asahi, Toru'
'Shibata, Norio'

_publ_section_title
;
 Self-disproportionation of enantiomers of thalidomide and its fluorinated
 analogue via gravity-driven achiral chromatography: mechanistic rationale
 and implications
;
_journal_issue 2
_journal_name_full 'Chem. Sci.'
_journal_page_first 1043
_journal_paper_doi 10.1039/C4SC03047H
_journal_volume 6
_journal_year 2015
_chemical_formula_moiety 'C13 H10 N2 O4 '
_chemical_formula_sum 'C13 H10 N2 O4'
_chemical_formula_weight 258.23
_space_group_IT_number 14
_symmetry_cell_setting monoclinic
_symmetry_Int_Tables_number 14
_symmetry_space_group_name_Hall '-P 2yn'
_symmetry_space_group_name_H-M 'P 1 21/n 1'
_cell_angle_alpha 90.0000
_cell_angle_beta 102.762(2)
_cell_angle_gamma 90.0000
_cell_formula_units_Z 4
_cell_length_a 8.3156(3)
_cell_length_b 9.9732(4)
_cell_length_c 14.5740(5)
_cell_measurement_reflns_used 7535
_cell_measurement_temperature 93.1
_cell_measurement_theta_max 68.2
_cell_measurement_theta_min 4.4
_cell_volume 1178.81(8)
_computing_cell_refinement 'PROCESS-AUTO (Rigaku, 1998)'
_computing_data_collection 'PROCESS-AUTO (Rigaku, 1998)'
_computing_data_reduction 'CrystalStructure (Rigaku & RAC 2007)'
_computing_molecular_graphics 'ORTEP (Johnson, 1976)'
_computing_publication_material 'CrystalStructure (Rigaku & RAC 2007)'
_computing_structure_refinement 'SHELXL97 (Sheldrick, 1997)'
_computing_structure_solution 'SHELXS97 (Sheldrick, 1997)'
_diffrn_ambient_temperature 93.1
_diffrn_detector_area_resol_mean 10.00
_diffrn_measured_fraction_theta_full 0.984
_diffrn_measured_fraction_theta_max 0.984
_diffrn_measurement_device_type 'Rigaku VariMax RAPID'
_diffrn_measurement_method \w
_diffrn_radiation_type 'Cu K\a'
_diffrn_radiation_wavelength 1.54187
_diffrn_reflns_av_R_equivalents 0.064
_diffrn_reflns_limit_h_max 9
_diffrn_reflns_limit_h_min -10
_diffrn_reflns_limit_k_max 11
_diffrn_reflns_limit_k_min -11
_diffrn_reflns_limit_l_max 17
_diffrn_reflns_limit_l_min -17
_diffrn_reflns_number 12229
_diffrn_reflns_theta_full 68.25
_diffrn_reflns_theta_max 68.25
_exptl_absorpt_coefficient_mu 0.931
_exptl_absorpt_correction_T_max 0.963
_exptl_absorpt_correction_T_min 0.688
_exptl_absorpt_correction_type multi-scan
_exptl_absorpt_process_details
;
    Higashi, T. (1995). Program for Absorption Correction.
    Rigaku Corporation, Tokyo, Japan.
;
_exptl_crystal_colour colorless
_exptl_crystal_density_diffrn 1.455
_exptl_crystal_density_method 'not measured'
_exptl_crystal_description needle
_exptl_crystal_F_000 536.00
_exptl_crystal_size_max 0.23
_exptl_crystal_size_mid 0.06
_exptl_crystal_size_min 0.04
_refine_diff_density_max 0.40
_refine_diff_density_min -0.21
_refine_ls_extinction_method none
_refine_ls_goodness_of_fit_ref 0.999
_refine_ls_hydrogen_treatment constr
_refine_ls_number_parameters 173
_refine_ls_number_reflns 2122
_refine_ls_R_factor_gt 0.0467
_refine_ls_shift/su_max 0.0000
_refine_ls_structure_factor_coef Fsqd
_refine_ls_weighting_details 'w = 1/[\s^2^(Fo^2^)+(0.0596P)^2^+0.0000P] where P=(Fo^2^+2Fc^2^)/3'
_refine_ls_weighting_scheme calc
_refine_ls_wR_factor_ref 0.1212
_reflns_number_gt 1530
_reflns_number_total 2122
_reflns_threshold_expression F^2^>2.0\s(F^2^)
_cod_data_source_file c4sc03047h2.cif
_cod_data_source_block RS-revised
_cod_depositor_comments 'Adding full bibliography for 1518142--1518147.cif.'
_cod_original_cell_volume 1178.81(7)
_cod_original_formula_sum 'C13 H10 N2 O4 '
_cod_database_code 1518142

loop_
_symmetry_equiv_pos_site_id
_symmetry_equiv_pos_as_xyz
1 +X,+Y,+Z
2 1/2-X,1/2+Y,1/2-Z
3 -X,-Y,-Z
4 1/2+X,1/2-Y,1/2+Z

loop_
_atom_site_label
_atom_site_type_symbol
_atom_site_fract_x
_atom_site_fract_y
_atom_site_fract_z
_atom_site_U_iso_or_equiv
_atom_site_adp_type
_atom_site_occupancy
_atom_site_symmetry_multiplicity
_atom_site_calc_flag
_atom_site_refinement_flags
O1 O 0.38781(16) 0.44137(12) 0.36954(10) 0.0418(4) Uani 1.00 1 d .
O2 O 0.53914(17) 0.05596(12) 0.24160(10) 0.0410(4) Uani 1.00 1 d .
O3 O 0.41030(15) 0.42300(12) 0.15938(9) 0.0348(3) Uani 1.00 1 d .
O4 O -0.13441(16) 0.38435(12) 0.03562(10) 0.0394(3) Uani 1.00 1 d .
N1 N 0.4192(2) 0.24004(14) 0.29688(12) 0.0330(4) Uani 1.00 1 d .
N2 N 0.13674(18) 0.40211(13) 0.10034(11) 0.0297(4) Uani 1.00 1 d .
H2N H 0.1425 0.4669 0.0602 0.036 Uiso 1.00 1 c R
C1 C 0.4718(2) 0.34512(18) 0.35945(14) 0.0329(4) Uani 1.00 1 d .
C2 C 0.6455(2) 0.31558(18) 0.40705(14) 0.0315(4) Uani 1.00 1 d .
C3 C 0.7551(2) 0.38455(19) 0.47490(14) 0.0361(5) Uani 1.00 1 d .
H3 H 0.7249 0.4659 0.5005 0.043 Uiso 1.00 1 c R
C4 C 0.9126(2) 0.3303(2) 0.50484(15) 0.0407(5) Uani 1.00 1 d .
H4 H 0.9915 0.3758 0.5516 0.049 Uiso 1.00 1 c R
C5 C 0.9561(2) 0.2112(2) 0.46749(14) 0.0396(5) Uani 1.00 1 d .
H5 H 1.0641 0.1764 0.4893 0.047 Uiso 1.00 1 c R
C6 C 0.8442(2) 0.14159(19) 0.39862(14) 0.0343(5) Uani 1.00 1 d .
H6 H 0.8733 0.0597 0.3731 0.041 Uiso 1.00 1 c R
C7 C 0.6898(2) 0.19667(18) 0.36918(13) 0.0309(4) Uani 1.00 1 d .
C8 C 0.5480(2) 0.14990(19) 0.29523(14) 0.0319(4) Uani 1.00 1 d .
C9 C 0.2718(2) 0.24380(18) 0.22179(15) 0.0348(5) Uani 1.00 1 d .
H9 H 0.2732 0.1620 0.1823 0.042 Uiso 1.00 1 c R
C10 C 0.2822(2) 0.36463(18) 0.16027(14) 0.0304(4) Uani 1.00 1 d .
C11 C -0.0169(2) 0.34803(17) 0.09717(14) 0.0314(4) Uani 1.00 1 d .
C12 C -0.0315(2) 0.24494(17) 0.16986(15) 0.0341(5) Uani 1.00 1 d .
H12A H -0.0411 0.1553 0.1399 0.041 Uiso 1.00 1 c R
H12B H -0.1344 0.2618 0.1916 0.041 Uiso 1.00 1 c R
C13 C 0.1108(2) 0.24274(19) 0.25434(15) 0.0389(5) Uani 1.00 1 d .
H13A H 0.1045 0.1612 0.2922 0.047 Uiso 1.00 1 c R
H13B H 0.1051 0.3221 0.2943 0.047 Uiso 1.00 1 c R

loop_
_atom_site_aniso_label
_atom_site_aniso_U_11
_atom_site_aniso_U_22
_atom_site_aniso_U_33
_atom_site_aniso_U_12
_atom_site_aniso_U_13
_atom_site_aniso_U_23
O1 0.0453(8) 0.0339(7) 0.0479(10) 0.0109(6) 0.0139(7) 0.0023(6)
O2 0.0523(9) 0.0286(7) 0.0424(9) -0.0033(6) 0.0112(7) -0.0036(6)
O3 0.0352(7) 0.0306(7) 0.0390(9) -0.0065(5) 0.0092(6) 0.0011(6)
O4 0.0350(8) 0.0373(7) 0.0425(9) -0.0042(6) 0.0013(6) 0.0086(6)
N1 0.0355(9) 0.0271(8) 0.0353(10) -0.0013(6) 0.0054(7) 0.0023(7)
N2 0.0343(9) 0.0235(8) 0.0317(10) -0.0028(6) 0.0082(7) 0.0037(7)
C1 0.0361(11) 0.0294(10) 0.0350(12) 0.0056(8) 0.0116(9) 0.0081(9)
C2 0.0368(11) 0.0256(9) 0.0340(12) 0.0014(8) 0.0119(9) 0.0031(9)
C3 0.0461(12) 0.0291(10) 0.0339(12) -0.0012(8) 0.0109(10) -0.0012(9)
C4 0.0434(12) 0.0429(12) 0.0348(12) -0.0080(9) 0.0066(10) 0.0034(10)
C5 0.0357(11) 0.0434(12) 0.0402(13) 0.0031(8) 0.0098(10) 0.0125(10)
C6 0.0373(11) 0.0286(10) 0.0398(12) 0.0063(8) 0.0145(9) 0.0069(9)
C7 0.0389(11) 0.0257(9) 0.0301(11) -0.0003(8) 0.0121(9) 0.0043(8)
C8 0.0390(11) 0.0228(10) 0.0354(12) 0.0007(8) 0.0114(9) 0.0056(9)
C9 0.0361(11) 0.0300(10) 0.0377(13) 0.0004(7) 0.0069(9) 0.0023(9)
C10 0.0344(11) 0.0253(9) 0.0317(11) -0.0005(7) 0.0080(8) -0.0018(8)
C11 0.0363(11) 0.0226(9) 0.0356(12) -0.0031(7) 0.0089(9) -0.0027(8)
C12 0.0343(11) 0.0264(10) 0.0421(13) -0.0012(7) 0.0099(9) 0.0044(9)
C13 0.0410(12) 0.0341(11) 0.0434(13) -0.0030(8) 0.0135(10) 0.0089(10)

loop_
_atom_type_symbol
_atom_type_description
_atom_type_scat_dispersion_real
_atom_type_scat_dispersion_imag
_atom_type_scat_source
C C 0.018 0.009
;
International Tables for Crystallography
(1992, Vol. C, Tables 4.2.6.8 and 6.1.1.4)
;
H H 0.000 0.000
;
International Tables for Crystallography
(1992, Vol. C, Table 6.1.1.4)
;
N N 0.031 0.018
;
International Tables for Crystallography
(1992, Vol. C, Tables 4.2.6.8 and 6.1.1.4)
;
O O 0.049 0.032
;
International Tables for Crystallography
(1992, Vol. C, Tables 4.2.6.8 and 6.1.1.4)
;

loop_
_geom_angle_atom_site_label_1
_geom_angle_atom_site_label_2
_geom_angle_atom_site_label_3
_geom_angle
_geom_angle_publ_flag
C1 N1 C8 111.25(14) yes
C1 N1 C9 124.33(14) yes
C8 N1 C9 121.61(15) yes
C10 N2 C11 126.35(15) yes
O1 C1 N1 124.56(16) yes
O1 C1 C2 128.69(16) yes
N1 C1 C2 106.75(15) yes
C1 C2 C3 131.21(17) yes
C1 C2 C7 107.40(15) yes
C3 C2 C7 121.39(17) yes
C2 C3 C4 117.35(18) yes
C3 C4 C5 121.13(17) yes
C4 C5 C6 121.25(18) yes
C5 C6 C7 117.03(18) yes
C2 C7 C6 121.85(16) yes
C2 C7 C8 108.52(15) yes
C6 C7 C8 129.61(17) yes
O2 C8 N1 124.66(16) yes
O2 C8 C7 129.48(17) yes
N1 C8 C7 105.85(15) yes
N1 C9 C10 108.51(14) yes
N1 C9 C13 114.88(18) yes
C10 C9 C13 111.12(15) yes
O3 C10 N2 120.77(16) yes
O3 C10 C9 123.46(15) yes
N2 C10 C9 115.70(15) yes
O4 C11 N2 119.46(17) yes
O4 C11 C12 122.94(17) yes
N2 C11 C12 117.59(15) yes
C11 C12 C13 114.56(15) yes
C9 C13 C12 109.41(18) yes

loop_
_geom_bond_atom_site_label_1
_geom_bond_atom_site_label_2
_geom_bond_distance
_geom_bond_publ_flag
O1 C1 1.215(2) yes
O2 C8 1.212(2) yes
O3 C10 1.216(2) yes
O4 C11 1.226(2) yes
N1 C1 1.395(2) yes
N1 C8 1.403(2) yes
N1 C9 1.452(2) yes
N2 C10 1.378(2) yes
N2 C11 1.378(2) yes
C1 C2 1.487(2) yes
C2 C3 1.372(2) yes
C2 C7 1.392(2) yes
C3 C4 1.395(2) yes
C4 C5 1.388(3) yes
C5 C6 1.393(2) yes
C6 C7 1.375(2) yes
C7 C8 1.486(2) yes
C9 C10 1.516(2) yes
C9 C13 1.517(3) yes
C11 C12 1.500(2) yes
C12 C13 1.507(2) yes

loop_
_geom_hbond_atom_site_label_D
_geom_hbond_atom_site_label_H
_geom_hbond_atom_site_label_A
_geom_hbond_site_symmetry_A
_geom_hbond_distance_DA
_geom_hbond_distance_DH
_geom_hbond_distance_HA
_geom_hbond_angle_DHA
_geom_hbond_publ_flag
N(2) H(2N) O(4) 3_565 2.9061(19) 0.880 2.028 175.1 no
